data_4060020
loop_
_publ_author_name
'Yurij Mozharivskyj'
'Alexandra O. Pecharsky'
'Vitalij K. Pecharsky'
'Gordon J. Miller'

_publ_section_title
;
On the High-Temperature Phase Transition of Gd5Si2Ge2
;
_journal_name_full 'Journal of the American Chemical Society'
_journal_page_first 317
_journal_page_last 324
_journal_paper_doi 10.1021/ja048679k
_journal_volume 127
_journal_year 2005
_chemical_formula_sum 'Gd5 Ge1.95 Si2.05'
_chemical_formula_weight 985.50
_space_group_IT_number 62
_space_group_name_Hall '-P 2ac 2n'
_space_group_name_H-M_alt 'P n m a'
_symmetry_cell_setting orthorhombic
_symmetry_space_group_name_Hall '-P 2ac 2n'
_symmetry_space_group_name_H-M 'P n m a'
_atom_sites_solution_hydrogens geom
_atom_sites_solution_primary direct
_atom_sites_solution_secondary difmap
_cell_angle_alpha 90.00
_cell_angle_beta 90.00
_cell_angle_gamma 90.00
_cell_formula_units_Z 4
_cell_length_a 7.5359(12)
_cell_length_b 14.847(2)
_cell_length_c 7.8287(12)
_cell_measurement_reflns_used ?
_cell_measurement_temperature 673(2)
_cell_measurement_theta_max 28.26
_cell_measurement_theta_min 2.74
_cell_volume 875.9(2)
_diffrn_ambient_temperature 673(2)
_diffrn_detector_area_resol_mean ?
_diffrn_measurement_device_type 'SMART APEX'
_diffrn_measurement_method ?
_diffrn_radiation_monochromator graphite
_diffrn_radiation_source 'fine-focus sealed tube'
_diffrn_radiation_type MoK\a
_diffrn_radiation_wavelength 0.71073
_diffrn_reflns_av_R_equivalents 0.0395
_diffrn_reflns_av_sigmaI/netI 0.0531
_diffrn_reflns_limit_h_max 3
_diffrn_reflns_limit_h_min -9
_diffrn_reflns_limit_k_max 15
_diffrn_reflns_limit_k_min -18
_diffrn_reflns_limit_l_max 10
_diffrn_reflns_limit_l_min -5
_diffrn_reflns_number 3108
_diffrn_reflns_theta_max 28.26
_diffrn_reflns_theta_min 2.74
_diffrn_standards_decay_% ?
_diffrn_standards_interval_count ?
_diffrn_standards_interval_time ?
_diffrn_standards_number ?
_exptl_absorpt_coefficient_mu 44.090
_exptl_absorpt_correction_T_max ?
_exptl_absorpt_correction_T_min ?
_exptl_absorpt_correction_type empirical
_exptl_absorpt_process_details SADABS
_exptl_crystal_colour metallic
_exptl_crystal_density_diffrn 7.473
_exptl_crystal_density_meas ?
_exptl_crystal_density_method 'not measured'
_exptl_crystal_description Plate
_exptl_crystal_F_000 1645
_exptl_crystal_size_max 0.065
_exptl_crystal_size_mid 0.045
_exptl_crystal_size_min 0.035
_refine_ls_extinction_coef 0.00005(7)
_refine_ls_extinction_expression Fc^*^=kFc[1+0.001xFc^2^\l^3^/sin(2\q)]^-1/4^
_refine_ls_extinction_method SHELXL
_refine_ls_goodness_of_fit_ref 1.011
_refine_ls_hydrogen_treatment mixed
_refine_ls_matrix_type full
_refine_ls_number_parameters 50
_refine_ls_number_reflns 1057
_refine_ls_number_restraints 0
_refine_ls_restrained_S_all 1.011
_refine_ls_R_factor_all 0.0506
_refine_ls_R_factor_gt 0.0377
_refine_ls_shift/su_max 0.000
_refine_ls_shift/su_mean 0.000
_refine_ls_structure_factor_coef Fsqd
_refine_ls_weighting_details 'calc w=1/[\s^2^(Fo^2^)+(0.0372P)^2^+0.0000P] where P=(Fo^2^+2Fc^2^)/3'
_refine_ls_weighting_scheme calc
_refine_ls_wR_factor_gt 0.0766
_refine_ls_wR_factor_ref 0.0809
_reflns_number_gt 857
_reflns_number_total 1057
_reflns_threshold_expression >2sigma(I)
_cod_database_code 4060020

loop_
_symmetry_equiv_pos_as_xyz
'x, y, z'
'-x+1/2, -y, z+1/2'
'-x, y+1/2, -z'
'x+1/2, -y+1/2, -z+1/2'
'-x, -y, -z'
'x-1/2, y, -z-1/2'
'x, -y-1/2, z'
'-x-1/2, y-1/2, z-1/2'

loop_
_atom_site_label
_atom_site_type_symbol
_atom_site_fract_x
_atom_site_fract_y
_atom_site_fract_z
_atom_site_U_iso_or_equiv
_atom_site_adp_type
_atom_site_occupancy
_atom_site_symmetry_multiplicity
_atom_site_calc_flag
_atom_site_refinement_flags
_atom_site_disorder_assembly
_atom_site_disorder_group
Gd1 Gd 0.01862(7) 0.59663(5) 0.18127(7) 0.01853(19) Uani 1 1 d . . .
Gd2 Gd 0.32428(7) 0.12233(4) 0.17652(6) 0.01612(18) Uani 1 1 d . . .
Gd3 Gd 0.15622(9) 0.2500 0.51072(9) 0.0161(2) Uani 1 2 d S . .
Ge1 Ge 0.1597(2) 0.04008(13) 0.4690(2) 0.0204(6) Uani 0.572(8) 1 d P . .
Si1 Si 0.1597(2) 0.04008(13) 0.4690(2) 0.0204(6) Uani 0.428(8) 1 d P . .
Ge2 Ge 0.0281(3) 0.2500 0.1068(3) 0.0179(10) Uani 0.381(11) 2 d SP . .
Si2 Si 0.0281(3) 0.2500 0.1068(3) 0.0179(10) Uani 0.619(11) 2 d SP . .
Ge3 Ge 0.2745(3) 0.2500 0.8706(3) 0.0157(9) Uani 0.430(11) 2 d SP . .
Si3 Si 0.2745(3) 0.2500 0.8706(3) 0.0157(9) Uani 0.570(11) 2 d SP . .

loop_
_atom_site_aniso_label
_atom_site_aniso_U_11
_atom_site_aniso_U_22
_atom_site_aniso_U_33
_atom_site_aniso_U_23
_atom_site_aniso_U_13
_atom_site_aniso_U_12
Gd1 0.0202(3) 0.0185(4) 0.0168(3) 0.0019(2) 0.0023(2) 0.0020(2)
Gd2 0.0199(3) 0.0132(4) 0.0153(3) 0.0001(2) 0.0023(2) 0.0008(2)
Gd3 0.0167(4) 0.0167(5) 0.0148(4) 0.000 0.0005(3) 0.000
Ge1 0.0289(11) 0.0172(11) 0.0151(8) 0.0035(7) -0.0021(7) -0.0031(7)
Si1 0.0289(11) 0.0172(11) 0.0151(8) 0.0035(7) -0.0021(7) -0.0031(7)
Ge2 0.0158(16) 0.0181(19) 0.0198(16) 0.000 -0.0011(10) 0.000
Si2 0.0158(16) 0.0181(19) 0.0198(16) 0.000 -0.0011(10) 0.000
Ge3 0.0173(15) 0.0170(18) 0.0128(12) 0.000 -0.0022(10) 0.000
Si3 0.0173(15) 0.0170(18) 0.0128(12) 0.000 -0.0022(10) 0.000
